data_7239585
loop_
_publ_author_name
'Das, Sanju'
'Biswas, Surajit'
'Mukherjee, Santanu'
'Bandyopadhyay, Jaya'
'Samanta, Subhodip'
'Bhowmick, Indrani'
'Hazra, Dipak Kumar'
'Ray, Ambarish'
'Parui, Partha Pratim'

_publ_section_title
;
 A cyanide selective off--on fluorescent chemosensor with in vivo imaging
 in 100% water: solid probe preferred over in situ generation
;
_journal_issue 19
_journal_name_full 'RSC Adv.'
_journal_page_first 9656
_journal_paper_doi 10.1039/C4RA00069B
_journal_volume 4
_journal_year 2014
_chemical_formula_moiety 'C38 H34 Cu2 N4 O6, 2(Cl O4)'
_chemical_formula_sum 'C38 H34 Cl2 Cu2 N4 O14'
_chemical_formula_weight 968.67
_space_group_IT_number 2
_space_group_name_Hall '-P 1'
_space_group_name_H-M_alt 'P -1'
_symmetry_cell_setting triclinic
_symmetry_space_group_name_H-M 'P -1'
_atom_sites_solution_hydrogens geom
_atom_sites_solution_primary direct
_atom_sites_solution_secondary difmap
_audit_creation_method SHELXL-97
_cell_angle_alpha 98.840(2)
_cell_angle_beta 100.429(2)
_cell_angle_gamma 94.519(2)
_cell_formula_units_Z 1
_cell_length_a 7.9894(5)
_cell_length_b 10.0752(6)
_cell_length_c 12.0845(6)
_cell_measurement_reflns_used 5218
_cell_measurement_temperature 120(2)
_cell_measurement_theta_max 24.73
_cell_measurement_theta_min 2.61
_cell_volume 939.60(9)
_computing_cell_refinement 'Bruker SMART'
_computing_data_collection 'Bruker SMART'
_computing_data_reduction 'Bruker SAINT'
_computing_molecular_graphics 'Bruker SHELXTL'
_computing_publication_material 'Bruker SHELXTL'
_computing_structure_refinement 'SHELXL-97 (Sheldrick, 1997)'
_computing_structure_solution 'SHELXS-97 (Sheldrick, 1990)'
_diffrn_ambient_temperature 120(2)
_diffrn_measured_fraction_theta_full 0.986
_diffrn_measured_fraction_theta_max 0.986
_diffrn_radiation_monochromator graphite
_diffrn_radiation_source 'fine-focus sealed tube'
_diffrn_radiation_type MoK\a
_diffrn_radiation_wavelength 0.71073
_diffrn_reflns_av_R_equivalents 0.0219
_diffrn_reflns_av_sigmaI/netI 0.0271
_diffrn_reflns_limit_h_max 9
_diffrn_reflns_limit_h_min -9
_diffrn_reflns_limit_k_max 11
_diffrn_reflns_limit_k_min -11
_diffrn_reflns_limit_l_max 13
_diffrn_reflns_limit_l_min -14
_diffrn_reflns_number 7082
_diffrn_reflns_theta_full 24.76
_diffrn_reflns_theta_max 24.76
_diffrn_reflns_theta_min 2.06
_exptl_absorpt_coefficient_mu 1.352
_exptl_absorpt_correction_T_max 0.819
_exptl_absorpt_correction_T_min 0.766
_exptl_absorpt_correction_type multi-scan
_exptl_absorpt_process_details SADABS
_exptl_crystal_colour green
_exptl_crystal_density_diffrn 1.712
_exptl_crystal_density_method 'not measured'
_exptl_crystal_description block
_exptl_crystal_F_000 494
_exptl_crystal_size_max 0.4
_exptl_crystal_size_mid 0.3
_exptl_crystal_size_min 0.2
_refine_diff_density_max 0.681
_refine_diff_density_min -0.542
_refine_diff_density_rms 0.071
_refine_ls_extinction_method none
_refine_ls_goodness_of_fit_ref 1.099
_refine_ls_hydrogen_treatment mixed
_refine_ls_matrix_type full
_refine_ls_number_parameters 284
_refine_ls_number_reflns 3191
_refine_ls_number_restraints 1
_refine_ls_restrained_S_all 1.099
_refine_ls_R_factor_all 0.0354
_refine_ls_R_factor_gt 0.0331
_refine_ls_shift/su_max 0.033
_refine_ls_shift/su_mean 0.000
_refine_ls_structure_factor_coef Fsqd
_refine_ls_weighting_details 'calc w=1/[\s^2^(Fo^2^)+(0.0459P)^2^+1.0284P] where P=(Fo^2^+2Fc^2^)/3'
_refine_ls_weighting_scheme calc
_refine_ls_wR_factor_gt 0.0887
_refine_ls_wR_factor_ref 0.0942
_reflns_number_gt 2999
_reflns_number_total 3191
_reflns_threshold_expression >2sigma(I)
_cod_data_source_file c4ra00069b.txt
_cod_data_source_block 1
_cod_original_sg_symbol_H-M P-1
_cod_database_code 7239585

loop_
_symmetry_equiv_pos_as_xyz
'x, y, z'
'-x, -y, -z'

loop_
_atom_site_label
_atom_site_type_symbol
_atom_site_fract_x
_atom_site_fract_y
_atom_site_fract_z
_atom_site_U_iso_or_equiv
_atom_site_adp_type
_atom_site_occupancy
_atom_site_symmetry_multiplicity
_atom_site_calc_flag
_atom_site_refinement_flags
Cu1 Cu -0.38792(4) -0.17031(3) -0.07477(3) 0.02498(13) Uani 1 1 d .
O7 O 0.1526(2) 0.29036(19) 0.05295(17) 0.0290(4) Uani 1 1 d D
C15 C -0.0275(3) 0.2315(3) 0.2305(2) 0.0281(6) Uani 1 1 d .
H15 H 0.0511 0.3110 0.2472 0.034 Uiso 1 1 calc R
O6 O -0.2562(2) -0.00125(18) -0.01693(16) 0.0278(4) Uani 1 1 d .
N1 N -0.5466(3) -0.3331(2) -0.1522(2) 0.0256(5) Uani 1 1 d .
N2 N -0.3871(3) -0.1490(2) -0.2357(2) 0.0265(5) Uani 1 1 d .
O5 O -0.4353(3) -0.1959(2) 0.07287(17) 0.0349(5) Uani 1 1 d .
Cl1 Cl -0.23501(10) -0.63162(7) -0.26580(6) 0.0385(2) Uani 1 1 d .
C4 C -0.4825(4) -0.2536(3) -0.4301(3) 0.0331(6) Uani 1 1 d .
H4 H -0.5441 -0.3270 -0.4851 0.040 Uiso 1 1 calc R
O3 O -0.1138(4) -0.7286(3) -0.2745(3) 0.0680(8) Uani 1 1 d .
C8 C -0.7597(4) -0.5541(3) -0.2786(3) 0.0386(7) Uani 1 1 d .
H8 H -0.8333 -0.6302 -0.3221 0.046 Uiso 1 1 calc R
C7 C -0.6728(4) -0.4667(3) -0.3331(3) 0.0344(7) Uani 1 1 d .
H7 H -0.6851 -0.4828 -0.4138 0.041 Uiso 1 1 calc R
C3 C -0.3978(4) -0.1462(3) -0.4643(3) 0.0372(7) Uani 1 1 d .
H3 H -0.4011 -0.1452 -0.5432 0.045 Uiso 1 1 calc R
C5 C -0.4762(3) -0.2524(3) -0.3152(2) 0.0261(6) Uani 1 1 d .
C2 C -0.3083(4) -0.0405(3) -0.3829(3) 0.0350(7) Uani 1 1 d .
H2 H -0.2503 0.0342 -0.4049 0.042 Uiso 1 1 calc R
C10 C -0.6305(3) -0.4196(3) -0.1009(3) 0.0303(6) Uani 1 1 d .
H10 H -0.6144 -0.4039 -0.0199 0.036 Uiso 1 1 calc R
C6 C -0.5683(3) -0.3560(3) -0.2674(2) 0.0269(6) Uani 1 1 d .
C18 C -0.0210(4) 0.2556(4) 0.4431(3) 0.0429(8) Uani 1 1 d .
H18A H -0.1059 0.3146 0.4646 0.064 Uiso 1 1 calc R
H18B H 0.0880 0.3103 0.4482 0.064 Uiso 1 1 calc R
H18C H -0.0047 0.1899 0.4950 0.064 Uiso 1 1 calc R
C11 C -0.3699(4) -0.1211(3) 0.1649(3) 0.0349(7) Uani 1 1 d .
H11 H -0.4008 -0.1471 0.2315 0.042 Uiso 1 1 calc R
C1 C -0.3052(4) -0.0457(3) -0.2701(3) 0.0307(6) Uani 1 1 d .
H1 H -0.2429 0.0262 -0.2140 0.037 Uiso 1 1 calc R
O4 O -0.3997(4) -0.7035(3) -0.2903(3) 0.0696(8) Uani 1 1 d .
C13 C -0.1937(4) 0.0665(3) 0.2968(3) 0.0339(7) Uani 1 1 d .
H13 H -0.2314 0.0303 0.3573 0.041 Uiso 1 1 calc R
C14 C -0.0832(4) 0.1817(3) 0.3220(2) 0.0310(6) Uani 1 1 d .
O2 O -0.1994(4) -0.5573(2) -0.1529(2) 0.0674(8) Uani 1 1 d .
C12 C -0.2545(4) -0.0014(3) 0.1827(2) 0.0290(6) Uani 1 1 d .
O1 O -0.2257(4) -0.5402(3) -0.3444(2) 0.0567(7) Uani 1 1 d .
C9 C -0.7385(4) -0.5297(3) -0.1620(3) 0.0362(7) Uani 1 1 d .
H9 H -0.7978 -0.5882 -0.1238 0.043 Uiso 1 1 calc R
C16 C -0.0812(3) 0.1706(3) 0.1180(2) 0.0246(6) Uani 1 1 d .
C17 C -0.2013(3) 0.0524(3) 0.0905(2) 0.0237(6) Uani 1 1 d .
C19 C -0.0186(3) 0.2244(3) 0.0217(2) 0.0272(6) Uani 1 1 d .
H19A H -0.099(4) 0.290(3) -0.010(3) 0.029(8) Uiso 1 1 d .
H19B H -0.012(4) 0.156(3) -0.037(3) 0.033(8) Uiso 1 1 d .
H4A H 0.162(5) 0.371(2) 0.079(3) 0.047(11) Uiso 1 1 d D

loop_
_atom_site_aniso_label
_atom_site_aniso_U_11
_atom_site_aniso_U_22
_atom_site_aniso_U_33
_atom_site_aniso_U_23
_atom_site_aniso_U_13
_atom_site_aniso_U_12
Cu1 0.0275(2) 0.0239(2) 0.0217(2) 0.00335(13) 0.00304(13) -0.00355(13)
O7 0.0287(10) 0.0224(10) 0.0342(11) 0.0006(9) 0.0072(8) -0.0027(8)
C15 0.0268(13) 0.0276(14) 0.0276(15) -0.0012(12) 0.0041(11) 0.0029(11)
O6 0.0363(11) 0.0243(10) 0.0206(10) 0.0020(8) 0.0039(8) -0.0037(8)
N1 0.0237(11) 0.0261(12) 0.0266(13) 0.0058(9) 0.0036(9) 0.0012(9)
N2 0.0265(11) 0.0265(12) 0.0252(12) 0.0056(9) 0.0015(9) 0.0006(9)
O5 0.0453(12) 0.0306(11) 0.0285(11) 0.0020(9) 0.0140(9) -0.0075(9)
Cl1 0.0457(4) 0.0348(4) 0.0321(4) 0.0021(3) 0.0081(3) -0.0064(3)
C4 0.0377(16) 0.0303(15) 0.0276(16) 0.0015(12) 0.0019(12) -0.0008(12)
O3 0.0680(18) 0.0486(16) 0.090(2) 0.0029(15) 0.0297(16) 0.0070(13)
C8 0.0380(16) 0.0323(16) 0.0396(18) 0.0016(13) 0.0009(13) -0.0079(13)
C7 0.0361(16) 0.0317(15) 0.0310(16) 0.0019(12) 0.0011(12) -0.0038(12)
C3 0.0462(18) 0.0402(17) 0.0256(16) 0.0088(13) 0.0070(13) 0.0005(14)
C5 0.0246(13) 0.0252(14) 0.0270(15) 0.0046(11) 0.0014(11) 0.0028(11)
C2 0.0420(17) 0.0311(16) 0.0333(17) 0.0111(13) 0.0087(13) -0.0021(13)
C10 0.0291(14) 0.0306(15) 0.0316(16) 0.0101(12) 0.0042(12) 0.0010(11)
C6 0.0241(13) 0.0272(14) 0.0285(15) 0.0050(11) 0.0017(11) 0.0039(11)
C18 0.0479(19) 0.052(2) 0.0242(16) -0.0053(14) 0.0067(13) 0.0021(15)
C11 0.0454(17) 0.0331(16) 0.0296(16) 0.0059(13) 0.0176(13) -0.0001(13)
C1 0.0323(15) 0.0266(14) 0.0308(16) 0.0062(12) 0.0014(12) -0.0032(11)
O4 0.0556(16) 0.076(2) 0.075(2) 0.0257(16) 0.0088(14) -0.0183(14)
C13 0.0401(16) 0.0385(17) 0.0251(15) 0.0043(12) 0.0127(12) 0.0046(13)
C14 0.0317(14) 0.0353(16) 0.0241(15) -0.0026(12) 0.0057(11) 0.0060(12)
O2 0.132(3) 0.0306(13) 0.0319(14) -0.0044(10) 0.0064(15) 0.0019(14)
C12 0.0340(15) 0.0273(14) 0.0265(15) 0.0021(11) 0.0101(12) 0.0034(11)
O1 0.0786(18) 0.0449(14) 0.0416(14) 0.0144(11) 0.0042(12) -0.0203(13)
C9 0.0316(15) 0.0317(16) 0.0459(19) 0.0127(14) 0.0069(13) -0.0031(12)
C16 0.0234(13) 0.0238(13) 0.0261(14) 0.0025(11) 0.0040(10) 0.0044(10)
C17 0.0252(13) 0.0218(13) 0.0241(14) 0.0017(11) 0.0057(10) 0.0060(10)
C19 0.0263(14) 0.0284(14) 0.0251(15) 0.0020(12) 0.0037(11) 0.0001(11)

loop_
_atom_type_symbol
_atom_type_description
_atom_type_scat_dispersion_real
_atom_type_scat_dispersion_imag
_atom_type_scat_source
C C 0.0033 0.0016 'International Tables Vol C Tables 4.2.6.8 and 6.1.1.4'
H H 0.0000 0.0000 'International Tables Vol C Tables 4.2.6.8 and 6.1.1.4'
N N 0.0061 0.0033 'International Tables Vol C Tables 4.2.6.8 and 6.1.1.4'
O O 0.0106 0.0060 'International Tables Vol C Tables 4.2.6.8 and 6.1.1.4'
Cu Cu 0.3201 1.2651 'International Tables Vol C Tables 4.2.6.8 and 6.1.1.4'
Cl Cl 0.1484 0.1585 'International Tables Vol C Tables 4.2.6.8 and 6.1.1.4'

loop_
_geom_angle_atom_site_label_1
_geom_angle_atom_site_label_2
_geom_angle_atom_site_label_3
_geom_angle
_geom_angle_site_symmetry_1
_geom_angle_site_symmetry_3
O6 Cu1 O5 93.88(8) . .
O6 Cu1 N1 171.32(8) . .
O5 Cu1 N1 91.25(9) . .
O6 Cu1 N2 92.28(9) . .
O5 Cu1 N2 169.18(9) . .
N1 Cu1 N2 81.60(9) . .
O6 Cu1 O7 93.64(8) . 2
O5 Cu1 O7 92.22(8) . 2
N1 Cu1 O7 93.15(8) . 2
N2 Cu1 O7 96.25(8) . 2
C19 O7 Cu1 121.92(16) . 2
C19 O7 H4A 116(3) . .
Cu1 O7 H4A 120(3) 2 .
C16 C15 C14 123.3(3) . .
C16 C15 H15 118.3 . .
C14 C15 H15 118.3 . .
C17 O6 Cu1 126.88(17) . .
C10 N1 C6 119.0(2) . .
C10 N1 Cu1 126.3(2) . .
C6 N1 Cu1 114.69(18) . .
C1 N2 C5 119.3(2) . .
C1 N2 Cu1 126.2(2) . .
C5 N2 Cu1 114.53(18) . .
C11 O5 Cu1 124.63(19) . .
O4 Cl1 O2 110.5(2) . .
O4 Cl1 O1 109.43(17) . .
O2 Cl1 O1 109.09(16) . .
O4 Cl1 O3 107.56(19) . .
O2 Cl1 O3 108.68(19) . .
O1 Cl1 O3 111.54(18) . .
C5 C4 C3 119.1(3) . .
C5 C4 H4 120.5 . .
C3 C4 H4 120.5 . .
C9 C8 C7 119.6(3) . .
C9 C8 H8 120.2 . .
C7 C8 H8 120.2 . .
C6 C7 C8 118.7(3) . .
C6 C7 H7 120.6 . .
C8 C7 H7 120.6 . .
C2 C3 C4 119.6(3) . .
C2 C3 H3 120.2 . .
C4 C3 H3 120.2 . .
N2 C5 C4 121.0(3) . .
N2 C5 C6 114.2(2) . .
C4 C5 C6 124.7(3) . .
C1 C2 C3 118.6(3) . .
C1 C2 H2 120.7 . .
C3 C2 H2 120.7 . .
N1 C10 C9 122.1(3) . .
N1 C10 H10 119.0 . .
C9 C10 H10 119.0 . .
N1 C6 C7 121.4(3) . .
N1 C6 C5 114.7(2) . .
C7 C6 C5 123.9(3) . .
C14 C18 H18A 109.5 . .
C14 C18 H18B 109.5 . .
H18A C18 H18B 109.5 . .
C14 C18 H18C 109.5 . .
H18A C18 H18C 109.5 . .
H18B C18 H18C 109.5 . .
O5 C11 C12 127.9(3) . .
O5 C11 H11 116.1 . .
C12 C11 H11 116.1 . .
N2 C1 C2 122.4(3) . .
N2 C1 H1 118.8 . .
C2 C1 H1 118.8 . .
C14 C13 C12 122.0(3) . .
C14 C13 H13 119.0 . .
C12 C13 H13 119.0 . .
C13 C14 C15 117.6(3) . .
C13 C14 C18 122.2(3) . .
C15 C14 C18 120.3(3) . .
C13 C12 C11 117.9(3) . .
C13 C12 C17 119.8(3) . .
C11 C12 C17 122.3(3) . .
C8 C9 C10 119.1(3) . .
C8 C9 H9 120.4 . .
C10 C9 H9 120.4 . .
C15 C16 C17 119.5(3) . .
C15 C16 C19 122.5(2) . .
C17 C16 C19 118.1(2) . .
O6 C17 C16 118.8(2) . .
O6 C17 C12 123.5(2) . .
C16 C17 C12 117.7(2) . .
O7 C19 C16 113.6(2) . .
O7 C19 H19A 109.3(17) . .
C16 C19 H19A 110.1(17) . .
O7 C19 H19B 103(2) . .
C16 C19 H19B 112(2) . .
H19A C19 H19B 108(3) . .

loop_
_geom_bond_atom_site_label_1
_geom_bond_atom_site_label_2
_geom_bond_distance
_geom_bond_site_symmetry_2
Cu1 O6 1.8926(18) .
Cu1 O5 1.940(2) .
Cu1 N1 1.986(2) .
Cu1 N2 1.990(2) .
Cu1 O7 2.311(2) 2
O7 C19 1.432(3) .
O7 Cu1 2.311(2) 2
O7 H4A 0.821(18) .
C15 C16 1.378(4) .
C15 C14 1.409(4) .
C15 H15 0.9500 .
O6 C17 1.308(3) .
N1 C10 1.348(4) .
N1 C6 1.352(4) .
N2 C1 1.344(4) .
N2 C5 1.357(4) .
O5 C11 1.244(4) .
Cl1 O4 1.410(3) .
Cl1 O2 1.419(2) .
Cl1 O1 1.429(2) .
Cl1 O3 1.435(3) .
C4 C5 1.379(4) .
C4 C3 1.387(4) .
C4 H4 0.9500 .
C8 C9 1.370(5) .
C8 C7 1.392(4) .
C8 H8 0.9500 .
C7 C6 1.383(4) .
C7 H7 0.9500 .
C3 C2 1.385(4) .
C3 H3 0.9500 .
C5 C6 1.477(4) .
C2 C1 1.369(4) .
C2 H2 0.9500 .
C10 C9 1.374(4) .
C10 H10 0.9500 .
C18 C14 1.512(4) .
C18 H18A 0.9800 .
C18 H18B 0.9800 .
C18 H18C 0.9800 .
C11 C12 1.423(4) .
C11 H11 0.9500 .
C1 H1 0.9500 .
C13 C14 1.361(4) .
C13 C12 1.421(4) .
C13 H13 0.9500 .
C12 C17 1.427(4) .
C9 H9 0.9500 .
C16 C17 1.425(4) .
C16 C19 1.503(4) .
C19 H19A 1.02(3) .
C19 H19B 0.92(3) .
